data_4102375
loop_
_publ_author_name
'R. D. Schmidt'
'D. A. Shultz'
'J. D. Martin'
'P. D. Boyle'

_publ_section_title
;
 Goldilocks Effect in Magnetic Bistability: Remote Substituent Modulation
 and Lattice Control of Photoinduced Valence Tautomerism and Light-Induced
 Thermal Hysteresis
;
_journal_name_full 'Journal of the American Chemical Society'
_journal_page_first 6261
_journal_page_last 6273
_journal_paper_doi 10.1021/ja101957c
_journal_volume 132
_journal_year 2010
_chemical_formula_sum 'C54 H64 Co N4 O4'
_chemical_formula_weight 892.02
_chemical_name_systematic
; 
 ? 
;
_space_group_IT_number 14
_symmetry_cell_setting monoclinic
_symmetry_space_group_name_Hall '-P 2ybc'
_symmetry_space_group_name_H-M 'P 1 21/c 1'
_atom_sites_solution_hydrogens geom
_atom_sites_solution_primary direct
_atom_sites_solution_secondary difmap
_audit_creation_method SHELXL-97
_cell_angle_alpha 90.00
_cell_angle_beta 91.239(2)
_cell_angle_gamma 90.00
_cell_formula_units_Z 2
_cell_length_a 15.3071(7)
_cell_length_b 21.9836(11)
_cell_length_c 7.3680(3)
_cell_measurement_reflns_used 8405
_cell_measurement_temperature 110
_cell_measurement_theta_max 22.74
_cell_measurement_theta_min 2.82
_cell_volume 2478.8(2)
_computing_cell_refinement SAINT
_computing_data_collection Apex2
_computing_data_reduction SAINT
_computing_molecular_graphics NRCVAX
_computing_publication_material cif2tables.py
_computing_structure_refinement XL
_computing_structure_solution SIR92
_diffrn_ambient_temperature 110
_diffrn_measured_fraction_theta_full 0.979
_diffrn_measured_fraction_theta_max 0.949
_diffrn_measurement_device_type 'Bruker-Nonius Kappa Axis X8 Apex2'
_diffrn_measurement_method 'omega and phi scans'
_diffrn_radiation_monochromator graphite
_diffrn_radiation_source 'fine-focus sealed tube'
_diffrn_radiation_type MoK\a
_diffrn_radiation_wavelength 0.71073
_diffrn_reflns_av_R_equivalents 0.0953
_diffrn_reflns_av_sigmaI/netI 0.0770
_diffrn_reflns_limit_h_max 16
_diffrn_reflns_limit_h_min -16
_diffrn_reflns_limit_k_max 23
_diffrn_reflns_limit_k_min -23
_diffrn_reflns_limit_l_max 8
_diffrn_reflns_limit_l_min -7
_diffrn_reflns_number 27977
_diffrn_reflns_theta_full 20.08
_diffrn_reflns_theta_max 22.74
_diffrn_reflns_theta_min 2.66
_exptl_absorpt_coefficient_mu 0.394
_exptl_absorpt_correction_T_max 0.9867
_exptl_absorpt_correction_T_min 0.9397
_exptl_absorpt_correction_type multi-scan
_exptl_absorpt_process_details SADABS
_exptl_crystal_colour blue
_exptl_crystal_density_diffrn 1.195
_exptl_crystal_density_method 'not measured'
_exptl_crystal_description plate
_exptl_crystal_F_000 950
_exptl_crystal_size_max 0.16
_exptl_crystal_size_mid 0.08
_exptl_crystal_size_min 0.03
_refine_diff_density_max 0.239
_refine_diff_density_min -0.301
_refine_diff_density_rms 0.059
_refine_ls_extinction_method none
_refine_ls_goodness_of_fit_ref 1.027
_refine_ls_hydrogen_treatment constr
_refine_ls_matrix_type full
_refine_ls_number_parameters 293
_refine_ls_number_reflns 3151
_refine_ls_number_restraints 0
_refine_ls_restrained_S_all 1.027
_refine_ls_R_factor_all 0.1019
_refine_ls_R_factor_gt 0.0492
_refine_ls_shift/su_max 0.021
_refine_ls_shift/su_mean 0.000
_refine_ls_structure_factor_coef Fsqd
_refine_ls_weighting_details 'calc w=1/[\s^2^(Fo^2^)+(0.0525P)^2^+2.3584P] where P=(Fo^2^+2Fc^2^)/3'
_refine_ls_weighting_scheme calc
_refine_ls_wR_factor_gt 0.1046
_refine_ls_wR_factor_ref 0.1269
_reflns_number_gt 2007
_reflns_number_total 3151
_reflns_threshold_expression >2sigma(I)
_cod_data_source_file ja101957c_si_006.cif
_cod_data_source_block x10029
_cod_original_sg_symbol_H-M 'P 21/c'
_cod_database_code 4102375

loop_
_symmetry_equiv_pos_as_xyz
'x, y, z'
'-x, y+1/2, -z+1/2'
'-x, -y, -z'
'x, -y-1/2, z-1/2'

loop_
_atom_site_label
_atom_site_type_symbol
_atom_site_fract_x
_atom_site_fract_y
_atom_site_fract_z
_atom_site_U_iso_or_equiv
_atom_site_adp_type
_atom_site_occupancy
_atom_site_symmetry_multiplicity
_atom_site_calc_flag
_atom_site_refinement_flags
Co1 Co 1.0000 0.0000 1.0000 0.0228(3) Uani 1 2 d S
O1 O 1.10309(17) -0.00264(12) 0.8666(3) 0.0246(7) Uani 1 1 d .
O2 O 1.04884(19) 0.06664(11) 1.1259(3) 0.0231(7) Uani 1 1 d .
N1 N 0.9481(2) 0.05562(14) 0.8218(4) 0.0218(9) Uani 1 1 d .
C1 C 1.1581(3) 0.04075(17) 0.9240(5) 0.0212(11) Uani 1 1 d .
C2 C 1.1285(3) 0.07830(17) 1.0682(5) 0.0207(10) Uani 1 1 d .
C3 C 1.1830(3) 0.12502(17) 1.1387(5) 0.0223(11) Uani 1 1 d .
C4 C 1.2651(3) 0.12971(17) 1.0652(6) 0.0262(11) Uani 1 1 d .
H4 H 1.3033 0.1600 1.1135 0.031 Uiso 1 1 calc R
C5 C 1.2967(3) 0.09250(18) 0.9224(6) 0.0236(11) Uani 1 1 d .
C6 C 1.2410(3) 0.04860(18) 0.8533(6) 0.0252(11) Uani 1 1 d .
H6 H 1.2593 0.0234 0.7564 0.030 Uiso 1 1 calc R
C7 C 1.1544(3) 0.16690(18) 1.2937(5) 0.0250(11) Uani 1 1 d .
C8 C 1.1420(3) 0.12848(19) 1.4665(6) 0.0372(13) Uani 1 1 d .
H8A H 1.0967 0.0977 1.4434 0.056 Uiso 1 1 calc R
H8B H 1.1242 0.1550 1.5660 0.056 Uiso 1 1 calc R
H8C H 1.1971 0.1083 1.4998 0.056 Uiso 1 1 calc R
C9 C 1.0678(3) 0.19808(19) 1.2405(6) 0.0323(12) Uani 1 1 d .
H9A H 1.0750 0.2208 1.1274 0.048 Uiso 1 1 calc R
H9B H 1.0510 0.2261 1.3372 0.048 Uiso 1 1 calc R
H9C H 1.0222 0.1672 1.2229 0.048 Uiso 1 1 calc R
C10 C 1.2215(3) 0.21589(18) 1.3366(6) 0.0319(12) Uani 1 1 d .
H10A H 1.2755 0.1970 1.3830 0.048 Uiso 1 1 calc R
H10B H 1.1986 0.2435 1.4285 0.048 Uiso 1 1 calc R
H10C H 1.2338 0.2388 1.2260 0.048 Uiso 1 1 calc R
C11 C 1.3893(3) 0.10153(18) 0.8568(6) 0.0284(11) Uani 1 1 d .
C12 C 1.4009(3) 0.16742(19) 0.7884(6) 0.0395(13) Uani 1 1 d .
H12A H 1.3584 0.1755 0.6899 0.059 Uiso 1 1 calc R
H12B H 1.4602 0.1726 0.7435 0.059 Uiso 1 1 calc R
H12C H 1.3913 0.1959 0.8883 0.059 Uiso 1 1 calc R
C13 C 1.4540(3) 0.0903(2) 1.0151(7) 0.0457(14) Uani 1 1 d .
H13A H 1.4426 0.1192 1.1131 0.068 Uiso 1 1 calc R
H13B H 1.5138 0.0959 0.9733 0.068 Uiso 1 1 calc R
H13C H 1.4470 0.0487 1.0601 0.068 Uiso 1 1 calc R
C14 C 1.4125(3) 0.0580(2) 0.7026(6) 0.0429(13) Uani 1 1 d .
H14A H 1.4070 0.0159 0.7444 0.064 Uiso 1 1 calc R
H14B H 1.4727 0.0655 0.6658 0.064 Uiso 1 1 calc R
H14C H 1.3725 0.0648 0.5988 0.064 Uiso 1 1 calc R
C15 C 0.9265(3) 0.11289(19) 0.8623(6) 0.0289(11) Uani 1 1 d .
H15 H 0.9353 0.1266 0.9836 0.035 Uiso 1 1 calc R
C16 C 0.8919(3) 0.15315(19) 0.7355(6) 0.0293(11) Uani 1 1 d .
H16 H 0.8772 0.1936 0.7688 0.035 Uiso 1 1 calc R
C17 C 0.8792(3) 0.13285(18) 0.5581(6) 0.0245(11) Uani 1 1 d .
C18 C 0.9014(3) 0.07362(18) 0.5159(6) 0.0274(11) Uani 1 1 d .
H18 H 0.8932 0.0587 0.3958 0.033 Uiso 1 1 calc R
C19 C 0.9351(3) 0.03694(19) 0.6493(6) 0.0270(11) Uani 1 1 d .
H19 H 0.9501 -0.0037 0.6190 0.032 Uiso 1 1 calc R
C20 C 0.8438(3) 0.17272(19) 0.4188(6) 0.0279(11) Uani 1 1 d .
N2 N 0.8173(3) 0.20261(16) 0.3027(5) 0.0392(11) Uani 1 1 d .
C1S C 0.6410(3) 0.1330(2) 0.5958(6) 0.0332(12) Uani 1 1 d .
C2S C 0.6628(3) 0.0730(2) 0.6285(7) 0.0378(12) Uani 1 1 d .
H2S H 0.6529 0.0436 0.5361 0.045 Uiso 1 1 calc R
C3S C 0.6990(3) 0.0552(2) 0.7938(7) 0.0418(13) Uani 1 1 d .
H3S H 0.7141 0.0138 0.8142 0.050 Uiso 1 1 calc R
C4S C 0.7132(3) 0.0978(2) 0.9291(6) 0.0397(13) Uani 1 1 d .
H4S H 0.7373 0.0858 1.0434 0.048 Uiso 1 1 calc R
C5S C 0.6923(3) 0.1576(2) 0.8980(6) 0.0384(13) Uani 1 1 d .
H5S H 0.7026 0.1870 0.9907 0.046 Uiso 1 1 calc R
C6S C 0.6564(3) 0.1756(2) 0.7325(6) 0.0371(12) Uani 1 1 d .
H6S H 0.6421 0.2171 0.7122 0.045 Uiso 1 1 calc R
C7S C 0.6005(3) 0.1521(2) 0.4139(6) 0.0480(14) Uani 1 1 d .
H7S1 H 0.6467 0.1652 0.3325 0.072 Uiso 1 1 calc R
H7S2 H 0.5598 0.1859 0.4326 0.072 Uiso 1 1 calc R
H7S3 H 0.5689 0.1176 0.3597 0.072 Uiso 1 1 calc R

loop_
_atom_site_aniso_label
_atom_site_aniso_U_11
_atom_site_aniso_U_22
_atom_site_aniso_U_33
_atom_site_aniso_U_23
_atom_site_aniso_U_13
_atom_site_aniso_U_12
Co1 0.0296(5) 0.0222(5) 0.0164(5) -0.0014(4) -0.0011(4) -0.0017(4)
O1 0.0330(17) 0.0247(15) 0.0162(15) 0.0003(14) 0.0012(14) -0.0016(15)
O2 0.0260(18) 0.0262(17) 0.0172(16) -0.0028(12) -0.0001(15) -0.0017(13)
N1 0.023(2) 0.022(2) 0.020(2) -0.0011(16) 0.0000(18) -0.0043(16)
C1 0.028(3) 0.019(2) 0.016(2) 0.0015(19) -0.009(2) -0.002(2)
C2 0.026(3) 0.023(2) 0.013(2) 0.0033(19) -0.003(2) 0.000(2)
C3 0.025(3) 0.025(3) 0.016(2) 0.0034(19) -0.001(2) -0.001(2)
C4 0.033(3) 0.020(2) 0.025(3) 0.000(2) -0.012(2) -0.003(2)
C5 0.027(3) 0.023(3) 0.021(3) 0.005(2) -0.002(2) 0.000(2)
C6 0.031(3) 0.027(3) 0.018(2) 0.003(2) 0.002(2) 0.004(2)
C7 0.032(3) 0.028(3) 0.016(2) 0.0000(19) 0.001(2) -0.001(2)
C8 0.052(3) 0.036(3) 0.023(3) -0.002(2) -0.002(3) -0.007(2)
C9 0.041(3) 0.032(3) 0.024(3) -0.008(2) 0.002(2) 0.001(2)
C10 0.039(3) 0.037(3) 0.019(2) -0.007(2) -0.005(2) -0.008(2)
C11 0.026(3) 0.028(3) 0.030(3) -0.001(2) 0.001(2) 0.000(2)
C12 0.034(3) 0.044(3) 0.041(3) 0.006(2) 0.010(3) -0.005(2)
C13 0.031(3) 0.054(3) 0.052(3) 0.003(3) -0.003(3) 0.000(2)
C14 0.035(3) 0.047(3) 0.047(3) -0.006(3) 0.012(3) -0.005(2)
C15 0.039(3) 0.024(3) 0.023(3) -0.007(2) -0.002(2) 0.001(2)
C16 0.036(3) 0.023(3) 0.029(3) -0.001(2) -0.005(2) 0.002(2)
C17 0.027(3) 0.025(3) 0.021(3) -0.001(2) -0.001(2) -0.003(2)
C18 0.037(3) 0.027(3) 0.019(2) -0.004(2) -0.001(2) -0.001(2)
C19 0.035(3) 0.028(3) 0.019(3) -0.005(2) 0.003(2) -0.002(2)
C20 0.033(3) 0.027(3) 0.023(3) -0.004(2) 0.001(2) -0.004(2)
N2 0.052(3) 0.033(2) 0.032(2) 0.007(2) -0.006(2) -0.002(2)
C1S 0.024(3) 0.045(3) 0.031(3) 0.005(2) 0.000(2) -0.004(2)
C2S 0.037(3) 0.038(3) 0.039(3) -0.004(2) 0.000(3) -0.007(2)
C3S 0.042(3) 0.039(3) 0.045(3) 0.011(3) 0.001(3) 0.003(2)
C4S 0.042(3) 0.052(4) 0.025(3) 0.008(3) 0.001(3) -0.002(3)
C5S 0.041(3) 0.041(3) 0.034(3) -0.006(2) 0.000(3) -0.001(2)
C6S 0.035(3) 0.036(3) 0.041(3) 0.002(3) 0.002(3) -0.001(2)
C7S 0.044(3) 0.070(4) 0.029(3) 0.012(3) -0.006(3) -0.001(3)

loop_
_atom_type_symbol
_atom_type_description
_atom_type_scat_dispersion_real
_atom_type_scat_dispersion_imag
_atom_type_scat_source
C C 0.0033 0.0016 'International Tables Vol C Tables 4.2.6.8 and 6.1.1.4'
H H 0.0000 0.0000 'International Tables Vol C Tables 4.2.6.8 and 6.1.1.4'
Co Co 0.3494 0.9721 'International Tables Vol C Tables 4.2.6.8 and 6.1.1.4'
N N 0.0061 0.0033 'International Tables Vol C Tables 4.2.6.8 and 6.1.1.4'
O O 0.0106 0.0060 'International Tables Vol C Tables 4.2.6.8 and 6.1.1.4'

loop_
_geom_angle_atom_site_label_1
_geom_angle_atom_site_label_2
_geom_angle_atom_site_label_3
_geom_angle
_geom_angle_site_symmetry_1
_geom_angle_site_symmetry_3
O1 Co1 O1 180.000(1) 3_757 .
O1 Co1 O2 87.28(12) 3_757 3_757
O1 Co1 O2 92.72(12) . 3_757
O1 Co1 O2 92.72(12) 3_757 .
O1 Co1 O2 87.28(12) . .
O2 Co1 O2 180.00(10) 3_757 .
O1 Co1 N1 90.10(12) 3_757 3_757
O1 Co1 N1 89.90(12) . 3_757
O2 Co1 N1 89.74(12) 3_757 3_757
O2 Co1 N1 90.26(12) . 3_757
O1 Co1 N1 89.90(12) 3_757 .
O1 Co1 N1 90.10(12) . .
O2 Co1 N1 90.26(12) 3_757 .
O2 Co1 N1 89.74(12) . .
N1 Co1 N1 180.000(1) 3_757 .
C1 O1 Co1 110.1(2) . .
C2 O2 Co1 110.6(2) . .
C15 N1 C19 117.7(3) . .
C15 N1 Co1 122.6(3) . .
C19 N1 Co1 119.6(3) . .
O1 C1 C6 122.9(4) . .
O1 C1 C2 116.2(4) . .
C6 C1 C2 120.9(4) . .
O2 C2 C3 124.2(4) . .
O2 C2 C1 115.8(3) . .
C3 C2 C1 120.0(4) . .
C4 C3 C2 116.4(4) . .
C4 C3 C7 121.5(4) . .
C2 C3 C7 122.1(4) . .
C3 C4 C5 124.9(4) . .
C3 C4 H4 117.5 . .
C5 C4 H4 117.5 . .
C6 C5 C4 117.2(4) . .
C6 C5 C11 123.2(4) . .
C4 C5 C11 119.6(4) . .
C5 C6 C1 120.7(4) . .
C5 C6 H6 119.6 . .
C1 C6 H6 119.6 . .
C10 C7 C3 112.1(4) . .
C10 C7 C9 108.2(3) . .
C3 C7 C9 109.6(3) . .
C10 C7 C8 108.2(3) . .
C3 C7 C8 109.1(3) . .
C9 C7 C8 109.5(4) . .
C7 C8 H8A 109.5 . .
C7 C8 H8B 109.5 . .
H8A C8 H8B 109.5 . .
C7 C8 H8C 109.5 . .
H8A C8 H8C 109.5 . .
H8B C8 H8C 109.5 . .
C7 C9 H9A 109.5 . .
C7 C9 H9B 109.5 . .
H9A C9 H9B 109.5 . .
C7 C9 H9C 109.5 . .
H9A C9 H9C 109.5 . .
H9B C9 H9C 109.5 . .
C7 C10 H10A 109.5 . .
C7 C10 H10B 109.5 . .
H10A C10 H10B 109.5 . .
C7 C10 H10C 109.5 . .
H10A C10 H10C 109.5 . .
H10B C10 H10C 109.5 . .
C5 C11 C14 112.7(4) . .
C5 C11 C13 109.2(4) . .
C14 C11 C13 107.9(4) . .
C5 C11 C12 109.9(3) . .
C14 C11 C12 108.2(4) . .
C13 C11 C12 108.8(4) . .
C11 C12 H12A 109.5 . .
C11 C12 H12B 109.5 . .
H12A C12 H12B 109.5 . .
C11 C12 H12C 109.5 . .
H12A C12 H12C 109.5 . .
H12B C12 H12C 109.5 . .
C11 C13 H13A 109.5 . .
C11 C13 H13B 109.5 . .
H13A C13 H13B 109.5 . .
C11 C13 H13C 109.5 . .
H13A C13 H13C 109.5 . .
H13B C13 H13C 109.5 . .
C11 C14 H14A 109.5 . .
C11 C14 H14B 109.5 . .
H14A C14 H14B 109.5 . .
C11 C14 H14C 109.5 . .
H14A C14 H14C 109.5 . .
H14B C14 H14C 109.5 . .
N1 C15 C16 123.0(4) . .
N1 C15 H15 118.5 . .
C16 C15 H15 118.5 . .
C15 C16 C17 118.2(4) . .
C15 C16 H16 120.9 . .
C17 C16 H16 120.9 . .
C18 C17 C16 118.9(4) . .
C18 C17 C20 120.1(4) . .
C16 C17 C20 121.0(4) . .
C19 C18 C17 119.1(4) . .
C19 C18 H18 120.5 . .
C17 C18 H18 120.5 . .
N1 C19 C18 123.1(4) . .
N1 C19 H19 118.5 . .
C18 C19 H19 118.5 . .
N2 C20 C17 176.9(5) . .
C2S C1S C6S 118.6(4) . .
C2S C1S C7S 120.6(4) . .
C6S C1S C7S 120.7(4) . .
C1S C2S C3S 121.1(4) . .
C1S C2S H2S 119.5 . .
C3S C2S H2S 119.5 . .
C2S C3S C4S 119.7(4) . .
C2S C3S H3S 120.2 . .
C4S C3S H3S 120.2 . .
C5S C4S C3S 119.9(4) . .
C5S C4S H4S 120.1 . .
C3S C4S H4S 120.1 . .
C4S C5S C6S 120.5(4) . .
C4S C5S H5S 119.8 . .
C6S C5S H5S 119.8 . .
C5S C6S C1S 120.3(4) . .
C5S C6S H6S 119.9 . .
C1S C6S H6S 119.9 . .
C1S C7S H7S1 109.5 . .
C1S C7S H7S2 109.5 . .
H7S1 C7S H7S2 109.5 . .
C1S C7S H7S3 109.5 . .
H7S1 C7S H7S3 109.5 . .
H7S2 C7S H7S3 109.5 . .

loop_
_geom_bond_atom_site_label_1
_geom_bond_atom_site_label_2
_geom_bond_distance
_geom_bond_site_symmetry_2
Co1 O1 1.878(3) 3_757
Co1 O1 1.878(3) .
Co1 O2 1.880(2) 3_757
Co1 O2 1.880(2) .
Co1 N1 1.951(3) 3_757
Co1 N1 1.951(3) .
O1 C1 1.335(4) .
O2 C2 1.325(5) .
N1 C15 1.337(5) .
N1 C19 1.347(5) .
C1 C6 1.393(6) .
C1 C2 1.427(6) .
C2 C3 1.415(5) .
C3 C4 1.383(6) .
C3 C7 1.538(6) .
C4 C5 1.426(6) .
C4 H4 0.9500 .
C5 C6 1.379(5) .
C5 C11 1.520(6) .
C6 H6 0.9500 .
C7 C10 1.517(5) .
C7 C9 1.535(6) .
C7 C8 1.543(6) .
C8 H8A 0.9800 .
C8 H8B 0.9800 .
C8 H8C 0.9800 .
C9 H9A 0.9800 .
C9 H9B 0.9800 .
C9 H9C 0.9800 .
C10 H10A 0.9800 .
C10 H10B 0.9800 .
C10 H10C 0.9800 .
C11 C14 1.533(6) .
C11 C13 1.534(6) .
C11 C12 1.545(6) .
C12 H12A 0.9800 .
C12 H12B 0.9800 .
C12 H12C 0.9800 .
C13 H13A 0.9800 .
C13 H13B 0.9800 .
C13 H13C 0.9800 .
C14 H14A 0.9800 .
C14 H14B 0.9800 .
C14 H14C 0.9800 .
C15 C16 1.384(5) .
C15 H15 0.9500 .
C16 C17 1.391(6) .
C16 H16 0.9500 .
C17 C18 1.382(5) .
C17 C20 1.447(6) .
C18 C19 1.364(5) .
C18 H18 0.9500 .
C19 H19 0.9500 .
C20 N2 1.146(5) .
C1S C2S 1.380(6) .
C1S C6S 1.391(6) .
C1S C7S 1.523(6) .
C2S C3S 1.384(6) .
C2S H2S 0.9500 .
C3S C4S 1.382(6) .
C3S H3S 0.9500 .
C4S C5S 1.371(6) .
C4S H4S 0.9500 .
C5S C6S 1.384(6) .
C5S H5S 0.9500 .
C6S H6S 0.9500 .
C7S H7S1 0.9800 .
C7S H7S2 0.9800 .
C7S H7S3 0.9800 .

loop_
_geom_torsion_atom_site_label_1
_geom_torsion_atom_site_label_2
_geom_torsion_atom_site_label_3
_geom_torsion_atom_site_label_4
_geom_torsion
_geom_torsion_site_symmetry_1
O1 Co1 O1 C1 -52(100) 3_757
O2 Co1 O1 C1 -179.2(2) 3_757
O2 Co1 O1 C1 0.8(2) .
N1 Co1 O1 C1 -89.4(2) 3_757
N1 Co1 O1 C1 90.6(2) .
O1 Co1 O2 C2 178.4(2) 3_757
O1 Co1 O2 C2 -1.6(2) .
O2 Co1 O2 C2 127(100) 3_757
N1 Co1 O2 C2 88.3(3) 3_757
N1 Co1 O2 C2 -91.7(3) .
O1 Co1 N1 C15 64.7(3) 3_757
O1 Co1 N1 C15 -115.3(3) .
O2 Co1 N1 C15 152.0(3) 3_757
O2 Co1 N1 C15 -28.0(3) .
N1 Co1 N1 C15 58(100) 3_757
O1 Co1 N1 C19 -117.1(3) 3_757
O1 Co1 N1 C19 62.9(3) .
O2 Co1 N1 C19 -29.8(3) 3_757
O2 Co1 N1 C19 150.2(3) .
N1 Co1 N1 C19 -124(100) 3_757
Co1 O1 C1 C6 178.1(3) .
Co1 O1 C1 C2 0.1(4) .
Co1 O2 C2 C3 -178.8(3) .
Co1 O2 C2 C1 2.1(4) .
O1 C1 C2 O2 -1.5(5) .
C6 C1 C2 O2 -179.6(3) .
O1 C1 C2 C3 179.3(3) .
C6 C1 C2 C3 1.2(5) .
O2 C2 C3 C4 178.4(3) .
C1 C2 C3 C4 -2.4(5) .
O2 C2 C3 C7 0.7(6) .
C1 C2 C3 C7 179.9(3) .
C2 C3 C4 C5 1.9(6) .
C7 C3 C4 C5 179.6(3) .
C3 C4 C5 C6 -0.1(6) .
C3 C4 C5 C11 -178.7(4) .
C4 C5 C6 C1 -1.2(5) .
C11 C5 C6 C1 177.3(4) .
O1 C1 C6 C5 -177.3(3) .
C2 C1 C6 C5 0.7(5) .
C4 C3 C7 C10 6.2(5) .
C2 C3 C7 C10 -176.2(3) .
C4 C3 C7 C9 126.5(4) .
C2 C3 C7 C9 -55.9(5) .
C4 C3 C7 C8 -113.6(4) .
C2 C3 C7 C8 64.0(5) .
C6 C5 C11 C14 1.7(5) .
C4 C5 C11 C14 -179.8(4) .
C6 C5 C11 C13 -118.2(4) .
C4 C5 C11 C13 60.3(5) .
C6 C5 C11 C12 122.6(4) .
C4 C5 C11 C12 -58.9(5) .
C19 N1 C15 C16 -0.1(6) .
Co1 N1 C15 C16 178.1(3) .
N1 C15 C16 C17 0.0(7) .
C15 C16 C17 C18 0.2(6) .
C15 C16 C17 C20 -179.7(4) .
C16 C17 C18 C19 -0.1(6) .
C20 C17 C18 C19 179.7(4) .
C15 N1 C19 C18 0.1(6) .
Co1 N1 C19 C18 -178.2(3) .
C17 C18 C19 N1 0.0(7) .
C18 C17 C20 N2 -20(9) .
C16 C17 C20 N2 160(9) .
C6S C1S C2S C3S 0.2(7) .
C7S C1S C2S C3S -179.5(5) .
C1S C2S C3S C4S 0.4(7) .
C2S C3S C4S C5S -0.8(7) .
C3S C4S C5S C6S 0.6(7) .
C4S C5S C6S C1S 0.0(7) .
C2S C1S C6S C5S -0.4(7) .
C7S C1S C6S C5S 179.2(4) .
